data_1510686
loop_
_publ_author_name
'Nowotny, H.'
'Jelicka, H.'
'Benesovsky, P.'

_publ_section_title
;
 Die Kristallstruktur von W2 Fe B2 (Hochtemperaturform)
;
_journal_name_full 'Monatshefte fuer Chemie (-108,1977)'
_journal_page_first 1068
_journal_page_last 1069
_journal_volume 99
_journal_year 1968
_chemical_formula_sum 'B2 Fe W2'
_chemical_name_systematic 'W2 Fe B2'
_space_group_IT_number 127
_symmetry_space_group_name_Hall '-P 4 2ab'
_symmetry_space_group_name_H-M 'P 4/m b m'
_cell_angle_alpha 90
_cell_angle_beta 90
_cell_angle_gamma 90
_cell_formula_units_Z 2
_cell_length_a 5.69
_cell_length_b 5.69
_cell_length_c 3.162
_cell_volume 102.373
_citation_journal_id_ASTM MOCHAP
_cod_data_source_file boron_170.cif
_cod_data_source_block B2Fe1W2
_cod_original_cell_volume 102.3732
_cod_original_formula_sum 'B2 Fe1 W2'
_cod_database_code 1510686

loop_
_symmetry_equiv_pos_as_xyz
x,y,z
-y,x,z
-x,-y,z
y,-x,z
x+1/2,-y+1/2,-z
y+1/2,x+1/2,-z
-x+1/2,y+1/2,-z
-y+1/2,-x+1/2,-z
-x,-y,-z
y,-x,-z
x,y,-z
-y,x,-z
-x-1/2,y-1/2,z
-y-1/2,-x-1/2,z
x-1/2,-y-1/2,z
y-1/2,x-1/2,z

loop_
_atom_site_label
_atom_site_type_symbol
_atom_site_fract_x
_atom_site_fract_y
_atom_site_fract_z
_atom_site_occupancy
_atom_site_U_iso_or_equiv
B1 B 0.394 0.894 0 1 0.0
Fe1 Fe 0 0 0 1 0.0
W1 W 0.183 0.683 0.5 1 0.0
